data_4109221
loop_
_publ_author_name
'Massimo Cametti'
'Maija Nissinen'
'Antonella Dalla Cort'
'Luigi Mandolini'
'Kari Rissanen'

_publ_contact_author_address
;NSC
Dept. of Chemistry
P.O. Box 35
40014 JYU
FINLAND 
;
_publ_contact_author_email majoni@jyu.fi
_publ_contact_author_fax +358142604756
_publ_contact_author_name 'Maija Nissinen'
_publ_contact_author_phone +358142604242
_publ_section_title
;
 Ion Pair Recognition of Quaternary Ammonium and Iminium Salts by
 Uranyl-Salophen Compounds in Solution and in the Solid State
;
_journal_name_full 'Journal of the American Chemical Society'
_journal_page_first 3641
_journal_page_last 3648
_journal_paper_doi 10.1021/ja068561z
_journal_volume 129
_journal_year 2007
_chemical_formula_moiety 'C42 H37 Br1 N4 O6 U1'
_chemical_formula_sum 'C42 H37 Br N4 O6 U'
_chemical_formula_weight 1011.70
_chemical_name_common 'Compound X'
_chemical_name_systematic
;
 ?
;
_space_group_IT_number 15
_symmetry_cell_setting monoclinic
_symmetry_space_group_name_Hall '-C 2yc'
_symmetry_space_group_name_H-M 'C 1 2/c 1'
_atom_sites_solution_hydrogens geom
_atom_sites_solution_primary direct
_atom_sites_solution_secondary difmap
_audit_creation_method SHELXL-97
_cell_angle_alpha 90.00
_cell_angle_beta 112.397(2)
_cell_angle_gamma 90.00
_cell_formula_units_Z 8
_cell_length_a 35.5600(10)
_cell_length_b 9.6555(3)
_cell_length_c 24.1012(8)
_cell_measurement_reflns_used 5494
_cell_measurement_temperature 173(2)
_cell_measurement_theta_max 25.682
_cell_measurement_theta_min 2.91
_cell_volume 7650.9(4)
_computing_cell_refinement 'HKL Scalepack (Otwinowski & Minor 1997)'
_computing_data_collection 'Collect (Nonius BV, 1997-2000)'
_computing_data_reduction 'HKL Denzo and Scalepack (Otwinowski & Minor 19'
_computing_molecular_graphics 'Ortep-3 for Windows (Farrugia, 1997)'
_computing_publication_material 'WinGX publication routines (Farrugia, 1999)'
_computing_structure_refinement 'SHELXL-97 (Sheldrick, 1997)'
_computing_structure_solution 'SHELXS-97 (Sheldrick, 1997)'
_diffrn_ambient_temperature 173(2)
_diffrn_detector_area_resol_mean 9
_diffrn_measured_fraction_theta_full 0.977
_diffrn_measured_fraction_theta_max 0.977
_diffrn_measurement_device_type KappaCCD
_diffrn_measurement_method 'CCD rotation images, thick slices'
_diffrn_radiation_monochromator graphite
_diffrn_radiation_source 'fine-focus sealed tube'
_diffrn_radiation_type MoK\a
_diffrn_radiation_wavelength 0.71069
_diffrn_reflns_av_R_equivalents 0.0774
_diffrn_reflns_av_sigmaI/netI 0.0829
_diffrn_reflns_limit_h_max 31
_diffrn_reflns_limit_h_min -43
_diffrn_reflns_limit_k_max 10
_diffrn_reflns_limit_k_min -11
_diffrn_reflns_limit_l_max 29
_diffrn_reflns_limit_l_min -26
_diffrn_reflns_number 17724
_diffrn_reflns_theta_full 25.67
_diffrn_reflns_theta_max 25.67
_diffrn_reflns_theta_min 2.94
_exptl_absorpt_coefficient_mu 5.341
_exptl_absorpt_correction_T_max 0.4147
_exptl_absorpt_correction_T_min 0.2238
_exptl_crystal_colour red
_exptl_crystal_density_diffrn 1.757
_exptl_crystal_description block
_exptl_crystal_F_000 3936
_exptl_crystal_size_max 0.40
_exptl_crystal_size_mid 0.20
_exptl_crystal_size_min 0.20
_refine_diff_density_max 2.601
_refine_diff_density_min -1.379
_refine_diff_density_rms 0.206
_refine_ls_extinction_method none
_refine_ls_goodness_of_fit_ref 1.143
_refine_ls_hydrogen_treatment mixed
_refine_ls_matrix_type full
_refine_ls_number_parameters 474
_refine_ls_number_reflns 7093
_refine_ls_number_restraints 2
_refine_ls_restrained_S_all 1.143
_refine_ls_R_factor_all 0.1126
_refine_ls_R_factor_gt 0.0729
_refine_ls_shift/su_max 0.002
_refine_ls_shift/su_mean 0.000
_refine_ls_structure_factor_coef Fsqd
_refine_ls_weighting_details 'calc w=1/[\s^2^(Fo^2^)+(0.0173P)^2^+373.2344P] where P=(Fo^2^+2Fc^2^)/3'
_refine_ls_weighting_scheme calc
_refine_ls_wR_factor_gt 0.1458
_refine_ls_wR_factor_ref 0.1606
_reflns_number_gt 4906
_reflns_number_total 7093
_reflns_threshold_expression >2sigma(I)
_cod_data_source_file ja068561zsi20061207_085751.cif
_cod_data_source_block ant020
_cod_database_code 4109221

loop_
_symmetry_equiv_pos_as_xyz
'x, y, z'
'-x, y, -z+1/2'
'x+1/2, y+1/2, z'
'-x+1/2, y+1/2, -z+1/2'
'-x, -y, -z'
'x, -y, z-1/2'
'-x+1/2, -y+1/2, -z'
'x+1/2, -y+1/2, z-1/2'

loop_
_atom_site_label
_atom_site_type_symbol
_atom_site_fract_x
_atom_site_fract_y
_atom_site_fract_z
_atom_site_U_iso_or_equiv
_atom_site_adp_type
_atom_site_occupancy
_atom_site_symmetry_multiplicity
_atom_site_calc_flag
_atom_site_refinement_flags
C1 C 0.9531(4) 0.1498(12) 0.3392(5) 0.023(3) Uani 1 1 d .
C2 C 0.9723(4) 0.0459(13) 0.3195(5) 0.023(3) Uani 1 1 d .
C3 C 1.0144(4) 0.0567(15) 0.3323(6) 0.031(3) Uani 1 1 d .
H3 H 1.0279 -0.0120 0.3185 0.037 Uiso 1 1 calc R
C4 C 1.0352(4) 0.1656(15) 0.3644(6) 0.033(3) Uani 1 1 d .
H4 H 1.0635 0.1722 0.3729 0.039 Uiso 1 1 calc R
C5 C 1.0167(4) 0.2687(15) 0.3855(6) 0.036(3) Uani 1 1 d .
H5 H 1.0321 0.3444 0.4081 0.043 Uiso 1 1 calc R
C6 C 0.9749(4) 0.2582(13) 0.3725(6) 0.027(3) Uani 1 1 d .
H6 H 0.9617 0.3266 0.3870 0.033 Uiso 1 1 calc R
C8 C 0.9630(4) -0.1846(13) 0.2888(6) 0.026(3) Uani 1 1 d .
H8 H 0.9890 -0.1984 0.3199 0.031 Uiso 1 1 calc R
C9 C 0.9452(4) -0.3027(13) 0.2510(6) 0.026(3) Uani 1 1 d .
C10 C 0.9132(4) -0.2822(12) 0.1937(6) 0.024(3) Uani 1 1 d .
C11 C 0.9000(4) -0.4001(12) 0.1559(6) 0.024(3) Uani 1 1 d .
C12 C 0.9155(4) -0.5312(13) 0.1773(6) 0.028(3) Uani 1 1 d .
H12 H 0.9058 -0.6102 0.1525 0.034 Uiso 1 1 calc R
C13 C 0.9450(5) -0.5467(14) 0.2350(7) 0.041(4) Uani 1 1 d .
H13 H 0.9543 -0.6369 0.2496 0.049 Uiso 1 1 calc R
C14 C 0.9607(4) -0.4359(13) 0.2705(6) 0.031(3) Uani 1 1 d .
H14 H 0.9822 -0.4478 0.3085 0.037 Uiso 1 1 calc R
C16 C 0.8688(4) -0.2857(14) 0.0608(6) 0.031(3) Uani 1 1 d .
H16A H 0.8649 -0.1971 0.0785 0.037 Uiso 1 1 calc R
H16B H 0.8454 -0.2985 0.0223 0.037 Uiso 1 1 calc R
C17 C 0.9072(4) -0.2777(15) 0.0487(5) 0.032(3) Uani 1 1 d .
C18 C 0.9258(5) -0.1497(19) 0.0513(6) 0.047(4) Uani 1 1 d .
H18 H 0.9148 -0.0688 0.0619 0.056 Uiso 1 1 calc R
C19 C 0.9611(5) -0.142(2) 0.0380(8) 0.063(5) Uani 1 1 d .
H19 H 0.9741 -0.0548 0.0396 0.075 Uiso 1 1 calc R
C20 C 0.9764(5) -0.256(3) 0.0230(8) 0.067(6) Uani 1 1 d .
H20 H 1.0002 -0.2494 0.0141 0.080 Uiso 1 1 calc R
C21 C 0.9579(6) -0.385(2) 0.0202(8) 0.065(6) Uani 1 1 d .
H21 H 0.9687 -0.4655 0.0088 0.078 Uiso 1 1 calc R
C22 C 0.9237(5) -0.3948(18) 0.0341(7) 0.044(4) Uani 1 1 d .
H22 H 0.9114 -0.4825 0.0336 0.053 Uiso 1 1 calc R
C24 C 0.8937(4) 0.1882(13) 0.3580(6) 0.029(3) Uani 1 1 d .
H24 H 0.9121 0.2141 0.3969 0.035 Uiso 1 1 calc R
C25 C 0.8508(4) 0.2107(12) 0.3441(6) 0.026(3) Uani 1 1 d .
C26 C 0.8229(4) 0.1982(12) 0.2847(5) 0.024(3) Uani 1 1 d .
C27 C 0.7826(4) 0.2458(14) 0.2739(6) 0.031(3) Uani 1 1 d .
C28 C 0.7718(4) 0.2983(13) 0.3188(6) 0.029(3) Uani 1 1 d .
H28 H 0.7447 0.3291 0.3096 0.035 Uiso 1 1 calc R
C29 C 0.8001(5) 0.3068(16) 0.3772(7) 0.039(4) Uani 1 1 d .
H29 H 0.7925 0.3406 0.4084 0.046 Uiso 1 1 calc R
C30 C 0.8394(4) 0.2650(13) 0.3889(6) 0.031(3) Uani 1 1 d .
H30 H 0.8592 0.2734 0.4286 0.038 Uiso 1 1 calc R
C32 C 0.7182(4) 0.3043(16) 0.1960(7) 0.039(4) Uani 1 1 d .
H32A H 0.7204 0.4009 0.2108 0.047 Uiso 1 1 calc R
H32B H 0.7014 0.2512 0.2133 0.047 Uiso 1 1 calc R
C33 C 0.6988(4) 0.3019(15) 0.1287(6) 0.035(3) Uani 1 1 d .
C34 C 0.6907(5) 0.1817(17) 0.0967(8) 0.052(5) Uani 1 1 d .
H34 H 0.6976 0.0966 0.1180 0.063 Uiso 1 1 calc R
C35 C 0.6732(6) 0.178(2) 0.0353(9) 0.069(6) Uani 1 1 d .
H35 H 0.6671 0.0919 0.0146 0.083 Uiso 1 1 calc R
C36 C 0.6643(5) 0.303(2) 0.0038(8) 0.062(5) Uani 1 1 d .
H36 H 0.6532 0.3033 -0.0388 0.074 Uiso 1 1 calc R
C37 C 0.6715(5) 0.424(2) 0.0341(9) 0.054(5) Uani 1 1 d .
H37 H 0.6643 0.5095 0.0128 0.065 Uiso 1 1 calc R
C38 C 0.6893(4) 0.4246(16) 0.0964(7) 0.042(4) Uani 1 1 d .
H38 H 0.6952 0.5104 0.1172 0.050 Uiso 1 1 calc R
C51 C 0.8048(5) 0.3741(16) 0.1400(7) 0.038(4) Uani 1 1 d .
H51 H 0.8144 0.2929 0.1634 0.045 Uiso 1 1 calc R
C52 C 0.7826(4) 0.3642(16) 0.0788(7) 0.040(4) Uani 1 1 d .
H52 H 0.7783 0.2761 0.0598 0.048 Uiso 1 1 calc R
C53 C 0.7670(5) 0.478(2) 0.0461(8) 0.059(5) Uani 1 1 d .
H53 H 0.7514 0.4708 0.0042 0.070 Uiso 1 1 calc R
C54 C 0.7741(5) 0.606(2) 0.0747(10) 0.060(5) Uani 1 1 d .
H54 H 0.7625 0.6869 0.0526 0.072 Uiso 1 1 calc R
C55 C 0.7973(5) 0.6140(17) 0.1334(9) 0.052(5) Uani 1 1 d .
H55 H 0.8030 0.7020 0.1524 0.062 Uiso 1 1 calc R
C56 C 0.8368(5) 0.5114(18) 0.2304(7) 0.057(4) Uani 1 1 d .
H56A H 0.8191 0.4991 0.2528 0.085 Uiso 1 1 calc R
H56B H 0.8495 0.6032 0.2390 0.085 Uiso 1 1 calc R
H56C H 0.8580 0.4401 0.2427 0.085 Uiso 1 1 calc R
N7 N 0.9474(3) -0.0619(10) 0.2848(4) 0.020(2) Uani 1 1 d .
N23 N 0.9094(3) 0.1358(10) 0.3220(5) 0.024(2) Uani 1 1 d .
N50 N 0.8126(3) 0.4988(13) 0.1656(5) 0.038(3) Uani 1 1 d .
O1 O 0.8595(3) -0.1299(9) 0.2592(4) 0.028(2) Uani 1 1 d .
O2 O 0.8906(3) 0.1379(9) 0.1858(4) 0.027(2) Uani 1 1 d .
O10 O 0.8971(2) -0.1592(8) 0.1748(4) 0.0209(19) Uani 1 1 d .
O15 O 0.8693(3) -0.3959(9) 0.1002(4) 0.032(2) Uani 1 1 d .
O26 O 0.8315(3) 0.1525(9) 0.2408(4) 0.026(2) Uani 1 1 d .
O31 O 0.7576(3) 0.2439(10) 0.2138(4) 0.034(2) Uani 1 1 d .
Br2 Br 0.80146(4) -0.02634(14) 0.11284(6) 0.0361(3) Uani 1 1 d .
U1 U 0.873984(12) 0.00478(5) 0.221068(19) 0.02092(14) Uani 1 1 d .
N100 N 0.9039(5) 0.5702(16) 0.3792(7) 0.063(4) Uiso 1 1 d D
C102 C 0.9167(9) 0.815(2) 0.4296(11) 0.122(10) Uiso 1 1 d D
H10A H 0.8918 0.8710 0.4138 0.183 Uiso 1 1 calc R
H10B H 0.9396 0.8701 0.4285 0.183 Uiso 1 1 calc R
H10C H 0.9219 0.7886 0.4711 0.183 Uiso 1 1 calc R
C101 C 0.9116(7) 0.6837(18) 0.3906(10) 0.091(7) Uiso 1 1 d D

loop_
_atom_site_aniso_label
_atom_site_aniso_U_11
_atom_site_aniso_U_22
_atom_site_aniso_U_33
_atom_site_aniso_U_23
_atom_site_aniso_U_13
_atom_site_aniso_U_12
C1 0.018(6) 0.019(6) 0.030(7) 0.001(5) 0.007(5) -0.007(5)
C2 0.022(6) 0.024(6) 0.021(6) 0.005(5) 0.006(5) 0.002(5)
C3 0.023(7) 0.037(7) 0.035(7) -0.001(6) 0.014(6) -0.002(6)
C4 0.013(7) 0.042(8) 0.043(8) -0.004(7) 0.011(6) -0.003(6)
C5 0.026(8) 0.042(8) 0.038(8) -0.006(7) 0.010(6) -0.013(6)
C6 0.025(7) 0.027(7) 0.036(7) -0.003(6) 0.018(6) 0.003(6)
C8 0.022(7) 0.028(7) 0.029(7) 0.004(6) 0.011(6) -0.001(6)
C9 0.016(6) 0.028(7) 0.029(7) 0.002(6) 0.003(5) 0.004(5)
C10 0.028(7) 0.019(6) 0.030(7) 0.004(6) 0.019(6) 0.004(5)
C11 0.024(7) 0.017(6) 0.030(7) -0.002(5) 0.008(6) 0.004(5)
C12 0.026(7) 0.027(7) 0.040(7) -0.001(6) 0.021(6) -0.002(6)
C13 0.054(10) 0.018(6) 0.055(10) 0.006(7) 0.027(8) 0.016(7)
C14 0.020(7) 0.028(7) 0.046(8) 0.004(7) 0.013(6) 0.008(6)
C16 0.021(7) 0.037(8) 0.034(7) -0.006(7) 0.010(6) 0.008(6)
C17 0.031(8) 0.043(8) 0.018(6) 0.000(6) 0.004(6) 0.002(7)
C18 0.033(9) 0.072(12) 0.031(8) -0.006(8) 0.006(7) -0.004(8)
C19 0.040(11) 0.085(14) 0.064(12) -0.005(11) 0.021(9) -0.019(10)
C20 0.013(8) 0.13(2) 0.059(11) 0.001(12) 0.014(8) 0.009(10)
C21 0.057(12) 0.092(15) 0.060(12) 0.009(11) 0.036(10) 0.031(12)
C22 0.032(9) 0.052(10) 0.050(10) 0.009(8) 0.016(7) 0.013(7)
C24 0.039(8) 0.024(7) 0.032(7) -0.003(6) 0.020(6) -0.006(6)
C25 0.028(7) 0.015(6) 0.043(8) -0.009(6) 0.024(6) -0.002(5)
C26 0.035(8) 0.011(6) 0.029(7) -0.002(5) 0.017(6) 0.002(5)
C27 0.024(7) 0.032(7) 0.041(8) 0.008(6) 0.017(6) 0.006(6)
C28 0.028(7) 0.026(7) 0.046(8) 0.008(6) 0.028(7) 0.004(6)
C29 0.043(10) 0.043(9) 0.035(8) -0.007(7) 0.022(7) -0.002(7)
C30 0.029(8) 0.026(7) 0.041(8) 0.006(6) 0.016(6) 0.000(6)
C32 0.026(8) 0.038(8) 0.052(10) 0.013(7) 0.012(7) 0.014(6)
C33 0.015(7) 0.043(9) 0.047(9) 0.010(7) 0.013(6) 0.013(6)
C34 0.043(10) 0.038(9) 0.067(12) -0.004(9) 0.011(9) -0.001(8)
C35 0.061(13) 0.051(11) 0.082(15) -0.030(11) 0.013(11) -0.010(10)
C36 0.023(9) 0.102(17) 0.056(11) 0.006(12) 0.011(8) 0.009(10)
C37 0.029(9) 0.060(11) 0.077(13) 0.020(10) 0.025(9) 0.016(8)
C38 0.030(8) 0.036(8) 0.062(11) 0.011(8) 0.021(8) 0.011(7)
C51 0.033(9) 0.037(8) 0.046(9) 0.010(7) 0.018(7) 0.009(7)
C52 0.028(8) 0.039(8) 0.053(10) 0.007(8) 0.016(7) 0.002(7)
C53 0.035(9) 0.067(13) 0.063(11) 0.024(10) 0.006(8) 0.000(9)
C54 0.038(10) 0.056(12) 0.084(15) 0.033(11) 0.022(10) 0.017(9)
C55 0.041(10) 0.031(8) 0.094(15) 0.008(9) 0.038(11) 0.006(7)
C56 0.077(12) 0.050(10) 0.058(10) -0.021(10) 0.043(9) -0.010(10)
N7 0.022(5) 0.021(5) 0.016(5) -0.003(4) 0.005(4) -0.002(4)
N23 0.019(6) 0.016(5) 0.036(6) 0.000(5) 0.008(5) -0.002(4)
N50 0.032(6) 0.036(6) 0.054(7) 0.001(7) 0.026(5) 0.001(6)
O1 0.023(5) 0.036(5) 0.024(5) 0.006(4) 0.009(4) 0.004(4)
O2 0.030(5) 0.028(5) 0.027(5) 0.003(4) 0.016(4) 0.002(4)
O10 0.015(4) 0.024(4) 0.026(5) 0.002(4) 0.010(4) 0.002(4)
O15 0.029(5) 0.031(5) 0.037(5) -0.001(4) 0.013(4) -0.004(4)
O26 0.019(5) 0.030(5) 0.033(5) -0.008(4) 0.013(4) 0.008(4)
O31 0.016(5) 0.048(6) 0.038(5) -0.001(5) 0.008(4) 0.012(4)
Br2 0.0300(7) 0.0328(8) 0.0379(7) 0.0012(6) 0.0045(6) 0.0016(6)
U1 0.0187(2) 0.0199(2) 0.0248(2) 0.0003(2) 0.00894(16) 0.0011(2)

loop_
_atom_type_symbol
_atom_type_description
_atom_type_scat_dispersion_real
_atom_type_scat_dispersion_imag
_atom_type_scat_source
C C 0.0033 0.0016 'International Tables Vol C Tables 4.2.6.8 and 6.1.1.4'
H H 0.0000 0.0000 'International Tables Vol C Tables 4.2.6.8 and 6.1.1.4'
N N 0.0061 0.0033 'International Tables Vol C Tables 4.2.6.8 and 6.1.1.4'
O O 0.0106 0.0060 'International Tables Vol C Tables 4.2.6.8 and 6.1.1.4'
Br Br -0.2901 2.4595 'International Tables Vol C Tables 4.2.6.8 and 6.1.1.4'
U U -9.6767 9.6646 'International Tables Vol C Tables 4.2.6.8 and 6.1.1.4'

loop_
_geom_angle_atom_site_label_1
_geom_angle_atom_site_label_2
_geom_angle_atom_site_label_3
_geom_angle
C6 C1 C2 120.5(11)
C6 C1 N23 123.0(11)
C2 C1 N23 116.5(10)
C1 C2 C3 119.3(12)
C1 C2 N7 116.9(10)
C3 C2 N7 123.7(11)
C4 C3 C2 119.2(13)
C3 C4 C5 122.4(12)
C4 C5 C6 118.3(13)
C1 C6 C5 120.2(12)
N7 C8 C9 126.9(12)
C14 C9 C10 121.0(12)
C14 C9 C8 119.2(11)
C10 C9 C8 119.8(11)
O10 C10 C11 120.2(11)
O10 C10 C9 122.6(11)
C11 C10 C9 117.2(11)
O15 C11 C12 116.3(11)
O15 C11 C10 123.4(11)
C12 C11 C10 120.0(11)
C13 C12 C11 120.4(12)
C14 C13 C12 121.2(12)
C13 C14 C9 119.8(12)
O15 C16 C17 112.7(11)
C22 C17 C18 120.1(14)
C22 C17 C16 120.8(14)
C18 C17 C16 119.1(13)
C17 C18 C19 119.1(17)
C20 C19 C18 120.2(18)
C19 C20 C21 121.1(16)
C22 C21 C20 119.2(17)
C17 C22 C21 120.3(17)
N23 C24 C25 125.9(12)
C30 C25 C26 121.6(12)
C30 C25 C24 118.0(12)
C26 C25 C24 119.7(11)
O26 C26 C25 124.9(12)
O26 C26 C27 119.7(12)
C25 C26 C27 115.3(11)
C28 C27 O31 124.6(12)
C28 C27 C26 122.4(13)
O31 C27 C26 112.7(11)
C27 C28 C29 120.6(13)
C30 C29 C28 118.6(13)
C29 C30 C25 121.5(13)
O31 C32 C33 108.1(11)
C34 C33 C38 117.1(14)
C34 C33 C32 122.4(14)
C38 C33 C32 120.5(14)
C33 C34 C35 123.1(17)
C34 C35 C36 118.5(17)
C37 C36 C35 119.9(17)
C36 C37 C38 120.0(17)
C33 C38 C37 121.3(16)
N50 C51 C52 119.2(14)
C53 C52 C51 120.7(16)
C52 C53 C54 118.6(16)
C55 C54 C53 120.0(16)
C54 C55 N50 120.5(16)
C8 N7 C2 118.3(10)
C8 N7 U1 125.8(8)
C2 N7 U1 115.8(7)
C24 N23 C1 117.2(11)
C24 N23 U1 129.4(9)
C1 N23 U1 113.3(7)
C51 N50 C55 120.9(13)
C51 N50 C56 119.9(13)
C55 N50 C56 119.2(15)
C10 O10 U1 130.6(7)
C11 O15 C16 118.6(10)
C26 O26 U1 141.1(8)
C27 O31 C32 118.4(10)
O2 U1 O1 177.4(4)
O2 U1 O26 90.9(4)
O1 U1 O26 90.2(4)
O2 U1 O10 91.2(3)
O1 U1 O10 88.5(3)
O26 U1 O10 160.7(3)
O2 U1 N7 91.1(4)
O1 U1 N7 86.4(4)
O26 U1 N7 130.2(3)
O10 U1 N7 68.9(3)
O2 U1 N23 88.0(4)
O1 U1 N23 90.3(4)
O26 U1 N23 67.7(3)
O10 U1 N23 131.6(3)
N7 U1 N23 62.7(3)
O2 U1 Br2 89.4(3)
O1 U1 Br2 93.2(3)
O26 U1 Br2 79.5(2)
O10 U1 Br2 81.4(2)
N7 U1 Br2 150.3(2)
N23 U1 Br2 147.0(2)
N100 C101 C102 154(3)

loop_
_geom_bond_atom_site_label_1
_geom_bond_atom_site_label_2
_geom_bond_distance
C1 C6 1.367(17)
C1 C2 1.395(17)
C1 N23 1.452(15)
C2 C3 1.411(17)
C2 N7 1.415(15)
C3 C4 1.347(19)
C4 C5 1.391(19)
C5 C6 1.402(18)
C8 N7 1.296(16)
C8 C9 1.447(18)
C9 C14 1.408(17)
C9 C10 1.428(17)
C10 O10 1.323(14)
C10 C11 1.421(17)
C11 O15 1.369(15)
C11 C12 1.399(17)
C12 C13 1.395(19)
C13 C14 1.351(19)
C16 O15 1.423(16)
C16 C17 1.505(19)
C17 C22 1.38(2)
C17 C18 1.39(2)
C18 C19 1.41(2)
C19 C20 1.34(3)
C20 C21 1.40(3)
C21 C22 1.38(2)
C24 N23 1.298(16)
C24 C25 1.451(18)
C25 C30 1.394(18)
C25 C26 1.401(18)
C26 O26 1.286(14)
C26 C27 1.430(18)
C27 C28 1.376(18)
C27 O31 1.382(16)
C28 C29 1.386(19)
C29 C30 1.376(19)
C32 O31 1.425(15)
C32 C33 1.50(2)
C33 C34 1.36(2)
C33 C38 1.39(2)
C34 C35 1.37(2)
C35 C36 1.40(3)
C36 C37 1.35(3)
C37 C38 1.39(2)
C51 N50 1.333(19)
C51 C52 1.39(2)
C52 C53 1.34(2)
C53 C54 1.39(3)
C54 C55 1.34(2)
C55 N50 1.35(2)
C56 N50 1.475(19)
N7 U1 2.557(10)
N23 U1 2.602(10)
O1 U1 1.779(9)
O2 U1 1.763(8)
O10 U1 2.263(8)
O26 U1 2.256(8)
Br2 U1 2.9016(13)
N100 C101 1.137(10)
C102 C101 1.550(10)

loop_
_geom_torsion_atom_site_label_1
_geom_torsion_atom_site_label_2
_geom_torsion_atom_site_label_3
_geom_torsion_atom_site_label_4
_geom_torsion
C6 C1 C2 C3 -2.6(18)
N23 C1 C2 C3 177.1(11)
C6 C1 C2 N7 -179.4(11)
N23 C1 C2 N7 0.3(16)
C1 C2 C3 C4 1.4(19)
N7 C2 C3 C4 178.1(12)
C2 C3 C4 C5 0(2)
C3 C4 C5 C6 0(2)
C2 C1 C6 C5 2.4(19)
N23 C1 C6 C5 -177.3(12)
C4 C5 C6 C1 -1(2)
N7 C8 C9 C14 -163.6(13)
N7 C8 C9 C10 19(2)
C14 C9 C10 O10 177.8(12)
C8 C9 C10 O10 -4.7(19)
C14 C9 C10 C11 -4.2(19)
C8 C9 C10 C11 173.2(12)
O10 C10 C11 O15 -3.0(19)
C9 C10 C11 O15 179.0(11)
O10 C10 C11 C12 -176.2(11)
C9 C10 C11 C12 5.7(18)
O15 C11 C12 C13 -176.1(12)
C10 C11 C12 C13 -2.4(19)
C11 C12 C13 C14 -3(2)
C12 C13 C14 C9 5(2)
C10 C9 C14 C13 -1(2)
C8 C9 C14 C13 -178.3(13)
O15 C16 C17 C22 47.1(17)
O15 C16 C17 C18 -134.1(13)
C22 C17 C18 C19 1(2)
C16 C17 C18 C19 -177.9(13)
C17 C18 C19 C20 0(3)
C18 C19 C20 C21 0(3)
C19 C20 C21 C22 -1(3)
C18 C17 C22 C21 -2(2)
C16 C17 C22 C21 176.8(14)
C20 C21 C22 C17 2(3)
N23 C24 C25 C30 178.4(12)
N23 C24 C25 C26 -11(2)
C30 C25 C26 O26 178.1(11)
C24 C25 C26 O26 8.2(19)
C30 C25 C26 C27 0.5(18)
C24 C25 C26 C27 -169.4(11)
O26 C26 C27 C28 -178.7(12)
C25 C26 C27 C28 -0.9(19)
O26 C26 C27 O31 -3.9(17)
C25 C26 C27 O31 173.9(11)
O31 C27 C28 C29 -174.4(13)
C26 C27 C28 C29 0(2)
C27 C28 C29 C30 2(2)
C28 C29 C30 C25 -2(2)
C26 C25 C30 C29 1(2)
C24 C25 C30 C29 171.1(13)
O31 C32 C33 C34 62.2(18)
O31 C32 C33 C38 -116.2(14)
C38 C33 C34 C35 -2(2)
C32 C33 C34 C35 -179.9(15)
C33 C34 C35 C36 2(3)
C34 C35 C36 C37 -3(3)
C35 C36 C37 C38 3(3)
C34 C33 C38 C37 1(2)
C32 C33 C38 C37 179.9(13)
C36 C37 C38 C33 -2(2)
N50 C51 C52 C53 -4(2)
C51 C52 C53 C54 1(2)
C52 C53 C54 C55 2(3)
C53 C54 C55 N50 -3(3)
C9 C8 N7 C2 -169.9(12)
C9 C8 N7 U1 11.9(18)
C1 C2 N7 C8 -148.4(11)
C3 C2 N7 C8 34.9(17)
C1 C2 N7 U1 30.0(13)
C3 C2 N7 U1 -146.7(10)
C25 C24 N23 C1 166.7(12)
C25 C24 N23 U1 -13.6(19)
C6 C1 N23 C24 -29.7(17)
C2 C1 N23 C24 150.6(11)
C6 C1 N23 U1 150.5(10)
C2 C1 N23 U1 -29.2(13)
C52 C51 N50 C55 4(2)
C52 C51 N50 C56 -178.9(13)
C54 C55 N50 C51 0(2)
C54 C55 N50 C56 -178.0(15)
C11 C10 O10 U1 133.8(10)
C9 C10 O10 U1 -48.2(16)
C12 C11 O15 C16 -141.4(12)
C10 C11 O15 C16 45.1(17)
C17 C16 O15 C11 57.3(15)
C25 C26 O26 U1 30(2)
C27 C26 O26 U1 -152.4(10)
C28 C27 O31 C32 2.1(19)
C26 C27 O31 C32 -172.6(12)
C33 C32 O31 C27 174.5(12)
C26 O26 U1 O2 -125.4(13)
C26 O26 U1 O1 52.3(13)
C26 O26 U1 O10 138.4(12)
C26 O26 U1 N7 -33.1(14)
C26 O26 U1 N23 -37.9(12)
C26 O26 U1 Br2 145.5(13)
C10 O10 U1 O2 145.4(10)
C10 O10 U1 O1 -32.0(10)
C10 O10 U1 O26 -118.4(12)
C10 O10 U1 N7 54.7(10)
C10 O10 U1 N23 57.0(11)
C10 O10 U1 Br2 -125.4(10)
C8 N7 U1 O2 -126.2(10)
C2 N7 U1 O2 55.6(8)
C8 N7 U1 O1 54.5(10)
C2 N7 U1 O1 -123.7(8)
C8 N7 U1 O26 141.7(9)
C2 N7 U1 O26 -36.5(9)
C8 N7 U1 O10 -35.3(9)
C2 N7 U1 O10 146.5(8)
C8 N7 U1 N23 146.7(11)
C2 N7 U1 N23 -31.5(7)
C8 N7 U1 Br2 -35.5(12)
C2 N7 U1 Br2 146.2(6)
C24 N23 U1 O2 118.6(11)
C1 N23 U1 O2 -61.7(8)
C24 N23 U1 O1 -63.4(11)
C1 N23 U1 O1 116.4(8)
C24 N23 U1 O26 26.7(10)
C1 N23 U1 O26 -153.5(8)
C24 N23 U1 O10 -151.6(10)
C1 N23 U1 O10 28.1(9)
C24 N23 U1 N7 -149.2(11)
C1 N23 U1 N7 30.6(7)
C24 N23 U1 Br2 32.9(13)
C1 N23 U1 Br2 -147.4(6)
